data_4021286
loop_
_publ_author_name
'Shin-ichi Naya'
'Takeshi Tokunaka'
'Makoto Nitta'

_publ_section_title
;
 Novel Synthesis and Oxidizing Ability of Tropylium Ions
 Annulated with Two 2,4-Dimethylfuro[2,3-d]pyrimidine-1(2H),3(4H)-diones
;
_journal_name_full 'Journal of Organic Chemistry'
_journal_page_first 4732
_journal_page_last 4740
_journal_paper_doi 10.1021/jo049668c
_journal_volume 69
_journal_year 2004
_chemical_formula_moiety 'C19 H15 B F4 N4 O6 '
_chemical_formula_sum 'C19 H15 B F4 N4 O6'
_chemical_formula_weight 482.15
_space_group_IT_number 14
_symmetry_cell_setting monoclinic
_symmetry_space_group_name_Hall '-P 2yn'
_symmetry_space_group_name_H-M 'P 1 21/n 1'
_cell_angle_alpha 90
_cell_angle_beta 110.548(1)
_cell_angle_gamma 90
_cell_formula_units_Z 4
_cell_length_a 13.6151(5)
_cell_length_b 8.0000(3)
_cell_length_c 18.7774(7)
_cell_measurement_temperature 93.1
_cell_volume 1915.1(1)
_exptl_crystal_density_diffrn 0.836
_cod_original_sg_symbol_H-M 'P 21/n'
_cod_database_code 4021286

loop_
_symmetry_equiv_pos_as_xyz
x,y,z
-x,-y,-z
-x+1/2,y+1/2,-z+1/2
x+1/2,-y+1/2,z+1/2

loop_
_atom_site_label
_atom_site_type_symbol
_atom_site_fract_x
_atom_site_fract_y
_atom_site_fract_z
_atom_site_U_iso_or_equiv
_atom_site_adp_type
_atom_site_occupancy
_atom_site_symmetry_multiplicity
_atom_site_calc_flag
_atom_site_refinement_flags
_atom_site_disorder_assembly
_atom_site_disorder_group
F1 F 0.3117(2) 0.3363(2) 0.1039(1) 0.0471(5) Uani 1.00 1 d . . .
F2 F 0.3506(1) 0.5471(2) 0.0362(1) 0.0370(5) Uani 1.00 1 d . . .
F3 F 0.2041(1) 0.5574(2) 0.06606(9) 0.0314(4) Uani 1.00 1 d . . .
F4 F 0.3638(1) 0.5912(2) 0.15886(8) 0.0292(4) Uani 1.00 1 d . . .
O1 O 0.2532(1) 0.5056(2) -0.1259(1) 0.0184(4) Uani 1.00 1 d . . .
O2 O -0.0909(1) 0.9519(2) -0.16791(9) 0.0176(4) Uani 1.00 1 d . . .
O3 O -0.0948(1) 1.4556(2) -0.2869(1) 0.0249(5) Uani 1.00 1 d . . .
O4 O 0.1827(1) 1.1008(2) -0.2475(1) 0.0234(5) Uani 1.00 1 d . . .
O5 O 0.3828(1) -0.0013(3) -0.0172(1) 0.0347(6) Uani 1.00 1 d . . .
O6 O 0.0570(1) 0.1655(2) -0.0273(1) 0.0227(5) Uani 1.00 1 d . . .
N1 N 0.3256(1) 0.2500(3) -0.0730(1) 0.0191(5) Uani 1.00 1 d . . .
N2 N 0.2210(2) 0.0818(3) -0.0217(1) 0.0189(5) Uani 1.00 1 d . . .
N3 N -0.0973(1) 1.2111(3) -0.2251(1) 0.0180(5) Uani 1.00 1 d . . .
N4 N 0.0388(2) 1.2698(3) -0.2735(1) 0.0191(5) Uani 1.00 1 d . . .
C1 C 0.1500(2) 0.7475(3) -0.1655(1) 0.0158(5) Uani 1.00 1 d . . .
C2 C 0.1614(2) 0.5924(3) -0.1333(1) 0.0162(5) Uani 1.00 1 d . . .
C3 C 0.0979(2) 0.4918(3) -0.1030(1) 0.0155(6) Uani 1.00 1 d . . .
C4 C 0.0011(2) 0.5328(3) -0.0969(1) 0.0177(6) Uani 1.00 1 d . . .
C5 C -0.0529(2) 0.6806(3) -0.1181(1) 0.0169(6) Uani 1.00 1 d . . .
C6 C -0.0229(2) 0.8169(3) -0.1509(1) 0.0172(6) Uani 1.00 1 d . . .
C7 C 0.0638(2) 0.8530(3) -0.1738(1) 0.0163(6) Uani 1.00 1 d . . .
C8 C 0.0448(2) 1.0171(3) -0.2055(1) 0.0161(6) Uani 1.00 1 d . . .
C9 C -0.0482(2) 1.0664(3) -0.2009(1) 0.0173(6) Uani 1.00 1 d . . .
C10 C 0.0969(2) 1.1252(3) -0.2424(1) 0.0173(6) Uani 1.00 1 d . . .
C11 C -0.0538(2) 1.3222(3) -0.2646(1) 0.0199(6) Uani 1.00 1 d . . .
C12 C -0.1979(2) 1.2525(3) -0.2168(2) 0.0261(7) Uani 1.00 1 d . . .
C13 C 0.0778(2) 1.3750(3) -0.3223(2) 0.0279(7) Uani 1.00 1 d . . .
C14 C 0.1548(2) 0.3413(3) -0.0790(1) 0.0174(6) Uani 1.00 1 d . . .
C15 C 0.2472(2) 0.3601(3) -0.0917(1) 0.0159(5) Uani 1.00 1 d . . .
C16 C 0.4254(2) 0.2853(3) -0.0840(2) 0.0279(7) Uani 1.00 1 d . . .
C17 C 0.3148(2) 0.1024(3) -0.0353(1) 0.0216(6) Uani 1.00 1 d . . .
C18 C 0.2165(2) -0.0673(3) 0.0232(1) 0.0248(7) Uani 1.00 1 d . . .
C19 C 0.1370(2) 0.1941(3) -0.0412(1) 0.0175(6) Uani 1.00 1 d . . .
B1 B 0.3094(2) 0.5078(4) 0.0915(2) 0.0212(7) Uani 1.00 1 d . . .
H1 H 0.2089(2) 0.7945(3) -0.1809(1) 0.019(1) Uiso 1.00 1 c . . .
H2 H -0.0315(2) 0.4440(3) -0.0742(1) 0.021(1) Uiso 1.00 1 c . . .
H3 H -0.1120(2) 0.6946(3) -0.1081(1) 0.020(1) Uiso 1.00 1 c . . .
H4 H 0.4163(2) 0.2790(3) -0.1386(2) 0.035(1) Uiso 1.00 1 c . . .
H5 H 0.4463(2) 0.3940(3) -0.0726(2) 0.035(1) Uiso 1.00 1 c . . .
H6 H 0.4763(2) 0.2010(3) -0.0586(2) 0.035(1) Uiso 1.00 1 c . . .
H7 H 0.2401(2) -0.1582(3) 0.0045(1) 0.029(1) Uiso 1.00 1 c . . .
H8 H 0.2551(2) -0.0492(3) 0.0745(1) 0.029(1) Uiso 1.00 1 c . . .
H9 H 0.1471(2) -0.0822(3) 0.0225(1) 0.029(1) Uiso 1.00 1 c . . .
H10 H -0.2448(2) 1.1625(3) -0.2311(2) 0.031(1) Uiso 1.00 1 c . . .
H11 H -0.1928(2) 1.2475(3) -0.1711(2) 0.031(1) Uiso 1.00 1 c . . .
H12 H -0.2288(2) 1.3275(3) -0.2571(2) 0.031(1) Uiso 1.00 1 c . . .
H13 H 0.0999(2) 1.2872(3) -0.3567(2) 0.035(1) Uiso 1.00 1 c . . .
H14 H 0.1379(2) 1.4392(3) -0.2937(2) 0.035(1) Uiso 1.00 1 c . . .
H15 H 0.0239(2) 1.4602(3) -0.3407(2) 0.035(1) Uiso 1.00 1 c . . .

loop_
_atom_site_aniso_label
_atom_site_aniso_U_11
_atom_site_aniso_U_22
_atom_site_aniso_U_33
_atom_site_aniso_U_12
_atom_site_aniso_U_13
_atom_site_aniso_U_23
F1 0.068(1) 0.0220(9) 0.032(1) 0.0037(9) -0.0057(9) 0.0026(7)
F2 0.0316(9) 0.052(1) 0.032(1) -0.0171(8) 0.0170(8) -0.0128(8)
F3 0.0202(8) 0.043(1) 0.0298(9) -0.0022(7) 0.0067(7) -0.0057(7)
F4 0.0291(8) 0.0311(8) 0.0196(8) 0.0004(7) -0.0013(6) -0.0046(7)
O1 0.0168(8) 0.0191(9) 0.0195(9) 0.0037(7) 0.0067(7) 0.0039(7)
O2 0.0164(8) 0.0164(8) 0.0188(9) 0.0027(7) 0.0047(7) 0.0017(7)
O3 0.028(1) 0.0184(9) 0.025(1) 0.0043(8) 0.0052(8) 0.0037(8)
O4 0.0215(9) 0.026(1) 0.025(1) 0.0023(8) 0.0115(8) 0.0042(8)
O5 0.028(1) 0.024(1) 0.052(1) 0.0106(8) 0.015(1) 0.0143(9)
O6 0.0237(9) 0.0212(9) 0.0230(9) -0.0029(7) 0.0080(8) 0.0019(7)
N1 0.015(1) 0.019(1) 0.021(1) 0.0034(8) 0.0039(9) 0.0013(8)
N2 0.021(1) 0.015(1) 0.018(1) -0.0002(8) 0.0028(8) 0.0020(8)
N3 0.017(1) 0.018(1) 0.017(1) 0.0032(8) 0.0033(8) 0.0012(8)
N4 0.020(1) 0.018(1) 0.019(1) -0.0018(8) 0.0060(9) 0.0032(8)
C1 0.014(1) 0.018(1) 0.014(1) -0.0004(9) 0.0041(9) 0.0007(9)
C2 0.014(1) 0.018(1) 0.014(1) 0.0007(9) 0.0025(9) -0.0012(9)
C3 0.017(1) 0.017(1) 0.011(1) -0.0033(9) 0.0028(9) -0.0011(9)
C4 0.016(1) 0.019(1) 0.017(1) -0.001(1) 0.004(1) -0.001(1)
C5 0.015(1) 0.020(1) 0.016(1) 0.0009(9) 0.0049(9) -0.0015(9)
C6 0.014(1) 0.018(1) 0.016(1) 0.0035(9) 0.0010(9) -0.0022(9)
C7 0.017(1) 0.019(1) 0.011(1) -0.0016(9) 0.0026(9) -0.0032(9)
C8 0.014(1) 0.018(1) 0.013(1) 0.0020(9) 0.0016(9) -0.0009(9)
C9 0.019(1) 0.018(1) 0.012(1) -0.002(1) 0.0017(9) -0.0010(9)
C10 0.020(1) 0.017(1) 0.014(1) 0.001(1) 0.004(1) -0.0009(9)
C11 0.023(1) 0.017(1) 0.015(1) 0.002(1) 0.002(1) -0.002(1)
C12 0.021(1) 0.026(1) 0.031(2) 0.005(1) 0.008(1) 0.004(1)
C13 0.027(1) 0.025(1) 0.035(2) 0.004(1) 0.015(1) 0.012(1)
C14 0.017(1) 0.019(1) 0.014(1) 0.0011(9) 0.0023(9) -0.0006(9)
C15 0.018(1) 0.015(1) 0.014(1) 0.0003(9) 0.0034(9) -0.0007(9)
C16 0.020(1) 0.024(1) 0.042(2) 0.006(1) 0.015(1) 0.007(1)
C17 0.022(1) 0.017(1) 0.022(1) 0.000(1) 0.004(1) 0.001(1)
C18 0.031(1) 0.019(1) 0.022(1) 0.002(1) 0.007(1) 0.005(1)
C19 0.019(1) 0.016(1) 0.014(1) -0.0019(9) 0.002(1) -0.0027(9)
B1 0.021(1) 0.021(1) 0.019(1) -0.002(1) 0.004(1) 0.000(1)

loop_
_geom_bond_atom_site_label_1
_geom_bond_site_symmetry_1
_geom_bond_atom_site_label_2
_geom_bond_site_symmetry_2
_geom_bond_distance
_geom_bond_publ_flag
F1 . B1 . 1.390(3) yes
F2 . B1 . 1.380(3) yes
F3 . B1 . 1.399(3) yes
F4 . B1 . 1.391(3) yes
O1 . C2 . 1.394(3) yes
O1 . C15 . 1.345(3) yes
O2 . C6 . 1.384(3) yes
O2 . C9 . 1.347(3) yes
O3 . C11 . 1.209(3) yes
O4 . C10 . 1.220(3) yes
O5 . C17 . 1.200(3) yes
O6 . C19 . 1.226(3) yes
N1 . C15 . 1.333(3) yes
N1 . C16 . 1.471(3) yes
N1 . C17 . 1.411(3) yes
N2 . C17 . 1.397(3) yes
N2 . C18 . 1.474(3) yes
N2 . C19 . 1.399(3) yes
N3 . C9 . 1.334(3) yes
N3 . C11 . 1.413(3) yes
N3 . C12 . 1.469(3) yes
N4 . C10 . 1.408(3) yes
N4 . C11 . 1.392(3) yes
N4 . C13 . 1.475(3) yes
C1 . C2 . 1.366(3) yes
C1 . C7 . 1.409(3) yes
C1 . H1 . 1.014 no
C2 . C3 . 1.436(3) yes
C3 . C4 . 1.401(3) yes
C3 . C14 . 1.417(3) yes
C4 . C5 . 1.376(3) yes
C4 . H2 . 1.008 no
C5 . C6 . 1.383(3) yes
C5 . H3 . 0.895 no
C6 . C7 . 1.420(3) yes
C7 . C8 . 1.428(3) yes
C8 . C9 . 1.358(3) yes
C8 . C10 . 1.441(3) yes
C12 . H10 . 0.938 no
C12 . H11 . 0.838 no
C12 . H12 . 0.941 no
C13 . H13 . 1.066 no
C13 . H14 . 0.956 no
C13 . H15 . 0.972 no
C14 . C15 . 1.369(3) yes
C14 . C19 . 1.439(3) yes
C16 . H4 . 0.991 no
C16 . H5 . 0.917 no
C16 . H6 . 0.964 no
C18 . H7 . 0.914 no
C18 . H8 . 0.932 no
C18 . H9 . 0.949 no

loop_
_cod_related_entry_id
_cod_related_entry_database
_cod_related_entry_code
1 ChemSpider 9652022
